data_2224474
loop_
_publ_author_name
'Wang, Yuan'
'Liu, Zheng'
'Liu, Baoyu'

_publ_section_title
;Dichlorido[<i>N</i>'-(3,5-dichloro-2-hydroxybenzylidene)pyridine-4-carbohydrazide-\k<i>N</i>](1,10-phenanthroline-\k^2^<i>N</i>,<i>N</i>')cobalt(II)
 methanol monosolvate
;
_journal_coeditor_code VM2009
_journal_issue 12
_journal_name_full 'Acta Crystallographica Section E'
_journal_page_first m1594
_journal_paper_doi 10.1107/S1600536809047680
_journal_volume 65
_journal_year 2009
_chemical_formula_iupac '[Co Cl2 (C13 H9 Cl2 N3 O2)2 (C12 H8 N2)], C H4 O'
_chemical_formula_moiety 'C38 H26 Cl6 Co N8 O4, C1 H4 O1'
_chemical_formula_sum 'C39 H30 Cl6 Co N8 O5'
_chemical_formula_weight 962.34
_chemical_name_systematic
;
Dichlorido[<i>N</i>'-(3,5-dichloro-2-hydroxybenzylidene)pyridine-4-
carbohydrazide-\k<i>N</i>](1,10-phenanthroline-
\k^2^<i>N</i>,<i>N</i>')cobalt(II) methanol monosolvate
;
_space_group_IT_number 33
_symmetry_cell_setting orthorhombic
_symmetry_space_group_name_Hall 'P 2c -2n'
_symmetry_space_group_name_H-M 'P n a 21'
_atom_sites_solution_hydrogens geom
_atom_sites_solution_primary direct
_atom_sites_solution_secondary difmap
_audit_creation_method SHELXL-97
_cell_angle_alpha 90.00
_cell_angle_beta 90.00
_cell_angle_gamma 90.00
_cell_formula_units_Z 4
_cell_length_a 20.797(3)
_cell_length_b 14.1641(16)
_cell_length_c 13.7952(10)
_cell_measurement_reflns_used 3420
_cell_measurement_temperature 298(2)
_cell_measurement_theta_max 25.168
_cell_measurement_theta_min 2.282
_cell_volume 4063.7(8)
_computing_cell_refinement 'SAINT (Bruker, 2001)'
_computing_data_collection 'SMART (Bruker, 2001)'
_computing_data_reduction 'SAINT (Bruker, 2001)'
_computing_molecular_graphics 'SHELXTL (Sheldrick, 2008)'
_computing_publication_material 'SHELXTL (Sheldrick, 2008)'
_computing_structure_refinement 'SHELXL97 (Sheldrick, 2008)'
_computing_structure_solution 'SHELXS97 (Sheldrick, 2008)'
_diffrn_ambient_temperature 298(2)
_diffrn_measured_fraction_theta_full 0.998
_diffrn_measured_fraction_theta_max 0.998
_diffrn_measurement_device_type 'Bruker SMART CCD area-detector'
_diffrn_measurement_method '\f and \w'
_diffrn_radiation_monochromator graphite
_diffrn_radiation_source 'fine-focus sealed tube'
_diffrn_radiation_type MoK\a
_diffrn_radiation_wavelength 0.71073
_diffrn_reflns_av_R_equivalents 0.0516
_diffrn_reflns_av_sigmaI/netI 0.0699
_diffrn_reflns_limit_h_max 24
_diffrn_reflns_limit_h_min -16
_diffrn_reflns_limit_k_max 15
_diffrn_reflns_limit_k_min -16
_diffrn_reflns_limit_l_max 16
_diffrn_reflns_limit_l_min -15
_diffrn_reflns_number 17533
_diffrn_reflns_theta_full 25.01
_diffrn_reflns_theta_max 25.01
_diffrn_reflns_theta_min 1.74
_exptl_absorpt_coefficient_mu 0.873
_exptl_absorpt_correction_T_max 0.8312
_exptl_absorpt_correction_T_min 0.7676
_exptl_absorpt_correction_type multi-scan
_exptl_absorpt_process_details '(SADABS; Sheldrick, 1996)'
_exptl_crystal_colour red
_exptl_crystal_density_diffrn 1.573
_exptl_crystal_density_method 'not measured'
_exptl_crystal_description block
_exptl_crystal_F_000 1956
_exptl_crystal_size_max 0.32
_exptl_crystal_size_mid 0.23
_exptl_crystal_size_min 0.22
_refine_diff_density_max 0.508
_refine_diff_density_min -0.566
_refine_ls_abs_structure_details 'Flack (1983), 3259 Friedel pairs'
_refine_ls_abs_structure_Flack 0.50(3)
_refine_ls_extinction_method none
_refine_ls_goodness_of_fit_ref 1.033
_refine_ls_hydrogen_treatment constr
_refine_ls_matrix_type full
_refine_ls_number_parameters 532
_refine_ls_number_reflns 7003
_refine_ls_number_restraints 1
_refine_ls_restrained_S_all 1.033
_refine_ls_R_factor_all 0.1190
_refine_ls_R_factor_gt 0.0560
_refine_ls_shift/su_max 0.001
_refine_ls_shift/su_mean 0.000
_refine_ls_structure_factor_coef Fsqd
_refine_ls_weighting_details 'calc w=1/[\s^2^(Fo^2^)+(0.0742P)^2^+2.7173P] where P=(Fo^2^+2Fc^2^)/3'
_refine_ls_weighting_scheme calc
_refine_ls_wR_factor_gt 0.1338
_refine_ls_wR_factor_ref 0.1701
_reflns_number_gt 3870
_reflns_number_total 7003
_reflns_threshold_expression I>2\s(I)
_cod_data_source_file vm2009.cif
_cod_data_source_block I
_cod_depositor_comments
;
The following automatic conversions were performed:
'_symmetry_cell_setting' value 'Orthorhombic' changed to 'orthorhombic'
according to '/home/saulius/struct/CIF-dictionaries/cif_core.dic'
dictionary named 'cif_core.dic' version 2.4.1 from 2010-06-29.

Automatic conversion script
Id: cif_fix_enum 1527 2010-12-29 10:47:43Z saulius 

The following automatic conversions were performed:

'_symmetry_cell_setting' value 'Orthorhombic' changed to
'orthorhombic' according to
/home/saulius/struct/CIF-dictionaries/cif_core.dic dictionary named
'cif_core.dic' version 2.4.1 from 2010-06-29.

Automatic conversion script
Id: cif_fix_values 1715 2011-07-08 13:25:40Z adriana 
;
_cod_original_cell_volume 4063.7(7)
_cod_database_code 2224474
_cod_database_fobs_code 2224474

loop_
_symmetry_equiv_pos_as_xyz
'x, y, z'
'-x, -y, z+1/2'
'x+1/2, -y+1/2, z'
'-x+1/2, y+1/2, z+1/2'

loop_
_atom_site_type_symbol
_atom_site_label
_atom_site_fract_x
_atom_site_fract_y
_atom_site_fract_z
_atom_site_U_iso_or_equiv
_atom_site_adp_type
_atom_site_calc_flag
_atom_site_refinement_flags
_atom_site_occupancy
_atom_site_disorder_assembly
_atom_site_disorder_group
Co Co1 0.00635(5) 0.61639(7) 0.39038(8) 0.0510(3) Uani d . 1 . .
Cl Cl1 0.05943(11) 0.47788(16) 0.32986(17) 0.0678(6) Uani d . 1 . .
Cl Cl2 -0.06639(11) 0.53739(18) 0.50061(16) 0.0687(6) Uani d . 1 . .
Cl Cl3 -0.44946(12) 0.6158(2) -0.3164(2) 0.0958(9) Uani d . 1 . .
Cl Cl4 -0.26296(14) 0.6306(2) -0.57949(18) 0.1032(10) Uani d . 1 . .
Cl Cl5 0.48041(14) 0.6604(3) 1.0861(2) 0.1090(11) Uani d . 1 . .
Cl Cl6 0.28736(17) 0.6082(2) 1.3338(2) 0.1105(11) Uani d . 1 . .
N N1 -0.0618(3) 0.6114(4) 0.2669(5) 0.0461(16) Uani d . 1 . .
N N2 -0.1804(3) 0.6209(4) -0.0562(5) 0.0560(18) Uani d . 1 . .
H H2 -0.1402 0.6179 -0.0707 0.067 Uiso calc R 1 . .
N N3 -0.2272(3) 0.6245(4) -0.1259(4) 0.0526(17) Uani d . 1 . .
N N4 0.0816(3) 0.6290(4) 0.5052(5) 0.0532(17) Uani d . 1 . .
N N5 0.2138(4) 0.6320(5) 0.8120(5) 0.066(2) Uani d . 1 . .
H H5 0.1740 0.6326 0.8289 0.079 Uiso calc R 1 . .
N N6 0.2631(3) 0.6351(5) 0.8798(5) 0.0615(18) Uani d . 1 . .
N N7 -0.0302(3) 0.7527(5) 0.4367(5) 0.0557(17) Uani d . 1 . .
N N8 0.0619(3) 0.7165(5) 0.3057(4) 0.0503(17) Uani d . 1 . .
O O1 -0.2578(3) 0.6306(5) 0.0585(4) 0.0735(19) Uani d . 1 . .
O O2 -0.3461(3) 0.6239(4) -0.1741(4) 0.0676(16) Uani d . 1 . .
H H2A -0.3156 0.6264 -0.1366 0.101 Uiso calc R 1 . .
O O3 0.2871(3) 0.6217(5) 0.6922(5) 0.091(2) Uani d . 1 . .
O O4 0.3802(3) 0.6600(5) 0.9387(5) 0.083(2) Uani d . 1 . .
H H4 0.3502 0.6625 0.9002 0.125 Uiso calc R 1 . .
O O5 0.0976(4) 0.6507(7) 0.9035(7) 0.117(3) Uani d . 1 . .
H H5A 0.0871 0.5985 0.9237 0.175 Uiso calc R 1 . .
C C1 -0.2012(4) 0.6224(6) 0.0372(6) 0.052(2) Uani d . 1 . .
C C2 -0.1235(4) 0.6273(6) 0.2826(6) 0.058(2) Uani d . 1 . .
H H2B -0.1371 0.6369 0.3461 0.070 Uiso calc R 1 . .
C C3 -0.1693(4) 0.6304(6) 0.2090(6) 0.057(2) Uani d . 1 . .
H H3 -0.2124 0.6413 0.2230 0.069 Uiso calc R 1 . .
C C4 -0.1489(3) 0.6168(5) 0.1149(6) 0.0421(18) Uani d . 1 . .
C C5 -0.0846(4) 0.5984(5) 0.0988(6) 0.050(2) Uani d . 1 . .
H H5B -0.0694 0.5884 0.0362 0.060 Uiso calc R 1 . .
C C6 -0.0435(4) 0.5950(5) 0.1764(6) 0.0484(19) Uani d . 1 . .
H H6 -0.0006 0.5804 0.1649 0.058 Uiso calc R 1 . .
C C7 -0.2105(4) 0.6256(6) -0.2147(6) 0.054(2) Uani d . 1 . .
H H7 -0.1671 0.6253 -0.2309 0.065 Uiso calc R 1 . .
C C8 -0.2581(4) 0.6271(6) -0.2900(6) 0.051(2) Uani d . 1 . .
C C9 -0.3244(4) 0.6246(6) -0.2658(5) 0.051(2) Uani d . 1 . .
C C10 -0.3694(4) 0.6209(5) -0.3420(6) 0.054(2) Uani d . 1 . .
C C11 -0.3497(5) 0.6219(6) -0.4368(7) 0.067(3) Uani d . 1 . .
H H11 -0.3798 0.6195 -0.4866 0.081 Uiso calc R 1 . .
C C12 -0.2849(5) 0.6264(6) -0.4578(6) 0.065(2) Uani d . 1 . .
C C13 -0.2408(4) 0.6280(6) -0.3868(6) 0.062(2) Uani d . 1 . .
H H13 -0.1974 0.6297 -0.4031 0.074 Uiso calc R 1 . .
C C14 0.2316(4) 0.6278(6) 0.7178(7) 0.059(2) Uani d . 1 . .
C C15 0.0667(4) 0.6362(6) 0.5984(6) 0.062(2) Uani d . 1 . .
H H15 0.0235 0.6397 0.6157 0.074 Uiso calc R 1 . .
C C16 0.1127(4) 0.6387(7) 0.6712(7) 0.069(3) Uani d . 1 . .
H H16 0.1005 0.6465 0.7356 0.082 Uiso calc R 1 . .
C C17 0.1767(4) 0.6297(6) 0.6471(6) 0.054(2) Uani d . 1 . .
C C18 0.1929(4) 0.6216(6) 0.5497(6) 0.062(2) Uani d . 1 . .
H H18 0.2356 0.6160 0.5307 0.074 Uiso calc R 1 . .
C C19 0.1443(4) 0.6221(6) 0.4821(6) 0.059(2) Uani d . 1 . .
H H19 0.1553 0.6174 0.4169 0.071 Uiso calc R 1 . .
C C20 0.2453(5) 0.6247(6) 0.9690(7) 0.069(3) Uani d . 1 . .
H H20 0.2020 0.6160 0.9835 0.083 Uiso calc R 1 . .
C C21 0.2929(5) 0.6265(6) 1.0473(6) 0.062(3) Uani d . 1 . .
C C22 0.3576(5) 0.6424(6) 1.0270(7) 0.064(2) Uani d . 1 . .
C C23 0.3996(4) 0.6434(6) 1.1069(8) 0.068(3) Uani d . 1 . .
C C24 0.3773(5) 0.6304(6) 1.2004(7) 0.072(3) Uani d . 1 . .
H H24 0.4059 0.6305 1.2523 0.086 Uiso calc R 1 . .
C C25 0.3152(6) 0.6180(6) 1.2155(7) 0.076(3) Uani d . 1 . .
C C26 0.2733(5) 0.6152(6) 1.1395(7) 0.069(3) Uani d . 1 . .
H H26 0.2298 0.6051 1.1517 0.083 Uiso calc R 1 . .
C C27 -0.0752(4) 0.7704(7) 0.5004(7) 0.067(2) Uani d . 1 . .
H H27 -0.0956 0.7193 0.5293 0.080 Uiso calc R 1 . .
C C28 -0.0948(5) 0.8606(7) 0.5279(8) 0.075(3) Uani d . 1 . .
H H28 -0.1274 0.8693 0.5731 0.090 Uiso calc R 1 . .
C C29 -0.0642(5) 0.9364(9) 0.4857(7) 0.084(3) Uani d . 1 . .
H H29 -0.0766 0.9976 0.5014 0.101 Uiso calc R 1 . .
C C30 -0.0152(4) 0.9214(7) 0.4199(6) 0.062(2) Uani d . 1 . .
C C31 0.0011(4) 0.8272(5) 0.3967(7) 0.0502(17) Uani d . 1 . .
C C32 0.0493(4) 0.8083(6) 0.3272(6) 0.051(2) Uani d . 1 . .
C C33 0.0833(5) 0.8831(6) 0.2830(6) 0.058(2) Uani d . 1 . .
C C34 0.1290(4) 0.8613(7) 0.2135(7) 0.065(3) Uani d . 1 . .
H H34 0.1528 0.9089 0.1839 0.078 Uiso calc R 1 . .
C C35 0.1386(4) 0.7700(8) 0.1893(7) 0.072(3) Uani d . 1 . .
H H35 0.1679 0.7542 0.1410 0.087 Uiso calc R 1 . .
C C36 0.1037(4) 0.6990(7) 0.2380(6) 0.068(2) Uani d . 1 . .
H H36 0.1110 0.6364 0.2207 0.082 Uiso calc R 1 . .
C C37 0.0213(5) 0.9959(7) 0.3775(8) 0.077(3) Uani d . 1 . .
H H37 0.0130 1.0580 0.3955 0.092 Uiso calc R 1 . .
C C38 0.0686(5) 0.9776(7) 0.3105(8) 0.085(3) Uani d . 1 . .
H H38 0.0912 1.0275 0.2828 0.102 Uiso calc R 1 . .
C C39 0.0539(9) 0.7183(13) 0.9363(15) 0.190(8) Uani d . 1 . .
H H39A 0.0433 0.7058 1.0028 0.286 Uiso calc R 1 . .
H H39B 0.0156 0.7155 0.8976 0.286 Uiso calc R 1 . .
H H39C 0.0727 0.7799 0.9310 0.286 Uiso calc R 1 . .

loop_
_atom_site_aniso_label
_atom_site_aniso_U_11
_atom_site_aniso_U_22
_atom_site_aniso_U_33
_atom_site_aniso_U_12
_atom_site_aniso_U_13
_atom_site_aniso_U_23
Co1 0.0473(6) 0.0645(6) 0.0411(5) 0.0011(5) -0.0037(5) 0.0018(6)
Cl1 0.0679(14) 0.0748(14) 0.0607(13) 0.0178(11) -0.0068(11) -0.0051(12)
Cl2 0.0650(14) 0.0895(17) 0.0516(13) -0.0075(12) 0.0000(11) 0.0098(12)
Cl3 0.0489(14) 0.148(3) 0.091(2) -0.0081(15) -0.0042(14) 0.0209(19)
Cl4 0.090(2) 0.179(3) 0.0411(15) 0.0049(18) -0.0026(12) 0.0099(17)
Cl5 0.0721(19) 0.146(3) 0.109(2) 0.0119(18) -0.0259(17) -0.036(2)
Cl6 0.146(3) 0.131(3) 0.0541(16) 0.0219(19) -0.0119(18) 0.0011(18)
N1 0.040(4) 0.059(4) 0.039(4) 0.008(3) -0.004(3) -0.003(3)
N2 0.043(4) 0.084(5) 0.040(4) 0.005(3) -0.012(3) 0.002(4)
N3 0.049(4) 0.073(4) 0.035(4) 0.006(3) -0.008(3) -0.003(3)
N4 0.055(4) 0.062(4) 0.042(4) 0.011(3) 0.000(3) -0.007(3)
N5 0.061(5) 0.092(5) 0.044(5) 0.005(4) -0.013(4) -0.005(4)
N6 0.068(5) 0.071(5) 0.046(5) 0.014(3) -0.020(4) -0.003(4)
N7 0.042(4) 0.086(5) 0.039(4) 0.003(4) 0.001(3) -0.008(4)
N8 0.041(4) 0.070(5) 0.039(4) 0.008(3) -0.005(3) 0.000(3)
O1 0.050(4) 0.116(6) 0.055(4) 0.016(4) -0.002(3) -0.015(4)
O2 0.048(3) 0.106(5) 0.049(4) 0.006(3) -0.002(3) 0.006(3)
O3 0.049(4) 0.166(7) 0.056(4) 0.010(4) -0.015(3) -0.018(4)
O4 0.069(4) 0.110(5) 0.070(5) 0.019(4) -0.010(4) -0.010(4)
O5 0.083(5) 0.166(8) 0.102(6) -0.027(5) 0.005(5) 0.039(6)
C1 0.050(5) 0.059(5) 0.046(5) 0.011(4) -0.007(4) -0.013(4)
C2 0.058(5) 0.086(6) 0.031(4) 0.015(5) 0.009(4) 0.001(4)
C3 0.043(5) 0.088(6) 0.041(5) 0.012(4) 0.002(4) -0.017(4)
C4 0.036(4) 0.046(4) 0.044(4) 0.007(3) -0.006(4) -0.011(4)
C5 0.050(5) 0.059(5) 0.041(5) 0.004(4) -0.001(4) -0.001(4)
C6 0.042(4) 0.061(5) 0.042(5) 0.001(4) 0.000(4) 0.001(4)
C7 0.052(5) 0.074(6) 0.036(5) 0.005(4) -0.014(4) 0.001(4)
C8 0.051(5) 0.063(6) 0.038(5) 0.006(4) -0.003(4) 0.002(4)
C9 0.046(5) 0.071(6) 0.036(5) -0.001(4) -0.005(4) 0.005(4)
C10 0.041(4) 0.063(5) 0.057(6) -0.003(4) -0.012(4) 0.010(5)
C11 0.061(6) 0.099(8) 0.042(5) -0.009(5) -0.016(5) 0.001(5)
C12 0.072(7) 0.090(7) 0.034(5) -0.010(5) -0.007(4) 0.009(4)
C13 0.055(5) 0.090(7) 0.041(5) 0.015(5) -0.008(4) -0.003(5)
C14 0.052(6) 0.073(6) 0.052(6) 0.002(5) -0.017(4) 0.000(4)
C15 0.047(5) 0.096(7) 0.042(5) 0.005(5) -0.009(4) 0.000(5)
C16 0.065(6) 0.106(7) 0.034(5) 0.001(5) -0.011(5) -0.006(5)
C17 0.046(5) 0.064(5) 0.051(5) 0.003(4) -0.009(4) -0.010(4)
C18 0.045(5) 0.102(7) 0.037(5) 0.000(5) -0.009(4) -0.006(5)
C19 0.050(5) 0.089(6) 0.039(5) -0.009(5) -0.009(4) 0.000(4)
C20 0.067(6) 0.083(7) 0.058(6) 0.013(5) -0.016(5) -0.006(5)
C21 0.083(8) 0.055(5) 0.048(6) 0.015(5) -0.024(5) -0.010(4)
C22 0.054(6) 0.079(6) 0.059(6) 0.012(5) -0.008(5) -0.015(5)
C23 0.053(6) 0.070(6) 0.080(7) 0.012(5) -0.017(5) -0.018(5)
C24 0.085(8) 0.076(7) 0.056(6) 0.016(6) -0.023(5) -0.018(5)
C25 0.092(8) 0.071(7) 0.065(7) 0.022(6) -0.015(6) -0.003(5)
C26 0.086(7) 0.064(6) 0.057(6) 0.020(5) -0.020(5) -0.010(5)
C27 0.062(6) 0.080(7) 0.059(6) -0.007(5) -0.007(5) -0.004(5)
C28 0.046(6) 0.087(8) 0.092(8) 0.012(5) 0.005(5) -0.022(7)
C29 0.083(7) 0.103(9) 0.066(7) 0.047(7) -0.018(6) -0.034(6)
C30 0.054(5) 0.075(6) 0.057(6) 0.011(5) -0.018(4) -0.010(5)
C31 0.043(4) 0.064(5) 0.044(4) -0.002(4) -0.009(4) -0.008(5)
C32 0.045(5) 0.067(5) 0.040(5) -0.002(4) -0.013(4) -0.001(4)
C33 0.070(6) 0.062(6) 0.043(5) -0.006(5) -0.018(4) 0.003(4)
C34 0.054(6) 0.077(7) 0.064(6) -0.003(5) 0.006(5) 0.022(5)
C35 0.053(5) 0.099(8) 0.064(6) 0.000(5) 0.007(5) 0.017(6)
C36 0.069(6) 0.081(7) 0.055(6) 0.003(5) 0.003(5) -0.002(5)
C37 0.093(7) 0.059(5) 0.079(7) -0.001(5) -0.013(6) -0.004(5)
C38 0.106(9) 0.069(7) 0.081(8) 0.000(6) -0.018(7) 0.002(6)
C39 0.155(17) 0.21(2) 0.201(19) -0.031(14) 0.026(15) 0.014(17)

loop_
_atom_type_symbol
_atom_type_description
_atom_type_scat_dispersion_real
_atom_type_scat_dispersion_imag
_atom_type_scat_source
C C 0.0033 0.0016 'International Tables Vol C Tables 4.2.6.8 and 6.1.1.4'
H H 0.0000 0.0000 'International Tables Vol C Tables 4.2.6.8 and 6.1.1.4'
N N 0.0061 0.0033 'International Tables Vol C Tables 4.2.6.8 and 6.1.1.4'
O O 0.0106 0.0060 'International Tables Vol C Tables 4.2.6.8 and 6.1.1.4'
Co Co 0.3494 0.9721 'International Tables Vol C Tables 4.2.6.8 and 6.1.1.4'
Cl Cl 0.1484 0.1585 'International Tables Vol C Tables 4.2.6.8 and 6.1.1.4'

loop_
_geom_angle_atom_site_label_1
_geom_angle_atom_site_label_2
_geom_angle_atom_site_label_3
_geom_angle_site_symmetry_1
_geom_angle_site_symmetry_3
_geom_angle
_geom_angle_publ_flag
N8 Co1 N7 . . 76.3(3) y
N8 Co1 N1 . . 87.0(2) y
N7 Co1 N1 . . 91.8(2) y
N8 Co1 N4 . . 87.5(2) y
N7 Co1 N4 . . 88.0(2) y
N1 Co1 N4 . . 174.4(3) y
N8 Co1 Cl1 . . 95.86(19) y
N7 Co1 Cl1 . . 171.9(2) y
N1 Co1 Cl1 . . 90.04(17) y
N4 Co1 Cl1 . . 89.40(17) y
N8 Co1 Cl2 . . 166.75(19) y
N7 Co1 Cl2 . . 90.4(2) y
N1 Co1 Cl2 . . 93.95(18) y
N4 Co1 Cl2 . . 91.69(19) y
Cl1 Co1 Cl2 . . 97.36(9) y
C2 N1 C6 . . 117.5(7) ?
C2 N1 Co1 . . 119.3(5) ?
C6 N1 Co1 . . 123.1(5) ?
C1 N2 N3 . . 116.1(7) ?
C1 N2 H2 . . 122.0 ?
N3 N2 H2 . . 122.0 ?
C7 N3 N2 . . 118.9(7) ?
C15 N4 C19 . . 117.6(7) ?
C15 N4 Co1 . . 121.9(5) ?
C19 N4 Co1 . . 120.3(5) ?
C14 N5 N6 . . 116.5(7) ?
C14 N5 H5 . . 121.7 ?
N6 N5 H5 . . 121.7 ?
C20 N6 N5 . . 115.2(8) ?
C27 N7 C31 . . 117.8(8) ?
C27 N7 Co1 . . 128.3(6) ?
C31 N7 Co1 . . 113.8(5) ?
C36 N8 C32 . . 117.9(7) ?
C36 N8 Co1 . . 128.2(6) ?
C32 N8 Co1 . . 113.9(5) ?
C9 O2 H2A . . 109.5 ?
C22 O4 H4 . . 109.5 ?
C39 O5 H5A . . 109.5 ?
O1 C1 N2 . . 122.5(7) ?
O1 C1 C4 . . 121.5(7) ?
N2 C1 C4 . . 116.0(7) ?
N1 C2 C3 . . 123.4(8) ?
N1 C2 H2B . . 118.3 ?
C3 C2 H2B . . 118.3 ?
C4 C3 C2 . . 118.2(7) ?
C4 C3 H3 . . 120.9 ?
C2 C3 H3 . . 120.9 ?
C3 C4 C5 . . 118.4(7) ?
C3 C4 C1 . . 115.8(7) ?
C5 C4 C1 . . 125.8(7) ?
C6 C5 C4 . . 119.0(7) ?
C6 C5 H5B . . 120.5 ?
C4 C5 H5B . . 120.5 ?
N1 C6 C5 . . 123.5(7) ?
N1 C6 H6 . . 118.3 ?
C5 C6 H6 . . 118.3 ?
N3 C7 C8 . . 120.6(8) ?
N3 C7 H7 . . 119.7 ?
C8 C7 H7 . . 119.7 ?
C13 C8 C9 . . 118.8(7) ?
C13 C8 C7 . . 121.2(8) ?
C9 C8 C7 . . 120.0(7) ?
O2 C9 C10 . . 118.6(7) ?
O2 C9 C8 . . 123.3(7) ?
C10 C9 C8 . . 118.1(7) ?
C11 C10 C9 . . 120.9(8) ?
C11 C10 Cl3 . . 119.3(7) ?
C9 C10 Cl3 . . 119.8(7) ?
C10 C11 C12 . . 119.5(8) ?
C10 C11 H11 . . 120.3 ?
C12 C11 H11 . . 120.3 ?
C13 C12 C11 . . 121.0(8) ?
C13 C12 Cl4 . . 121.7(8) ?
C11 C12 Cl4 . . 117.4(7) ?
C12 C13 C8 . . 121.7(8) ?
C12 C13 H13 . . 119.1 ?
C8 C13 H13 . . 119.1 ?
O3 C14 N5 . . 123.0(8) ?
O3 C14 C17 . . 122.4(8) ?
N5 C14 C17 . . 114.5(8) ?
N4 C15 C16 . . 122.7(8) ?
N4 C15 H15 . . 118.6 ?
C16 C15 H15 . . 118.6 ?
C17 C16 C15 . . 119.3(8) ?
C17 C16 H16 . . 120.3 ?
C15 C16 H16 . . 120.3 ?
C16 C17 C18 . . 118.3(7) ?
C16 C17 C14 . . 125.4(8) ?
C18 C17 C14 . . 116.3(8) ?
C19 C18 C17 . . 118.5(8) ?
C19 C18 H18 . . 120.7 ?
C17 C18 H18 . . 120.7 ?
N4 C19 C18 . . 123.5(8) ?
N4 C19 H19 . . 118.3 ?
C18 C19 H19 . . 118.3 ?
N6 C20 C21 . . 120.4(9) ?
N6 C20 H20 . . 119.8 ?
C21 C20 H20 . . 119.8 ?
C26 C21 C22 . . 120.1(9) ?
C26 C21 C20 . . 119.3(10) ?
C22 C21 C20 . . 120.5(9) ?
O4 C22 C21 . . 123.8(8) ?
O4 C22 C23 . . 119.7(9) ?
C21 C22 C23 . . 116.4(9) ?
C24 C23 C22 . . 121.4(9) ?
C24 C23 Cl5 . . 120.1(8) ?
C22 C23 Cl5 . . 118.5(8) ?
C25 C24 C23 . . 119.5(9) ?
C25 C24 H24 . . 120.2 ?
C23 C24 H24 . . 120.2 ?
C24 C25 C26 . . 120.5(11) ?
C24 C25 Cl6 . . 119.0(8) ?
C26 C25 Cl6 . . 120.5(9) ?
C21 C26 C25 . . 122.0(11) ?
C21 C26 H26 . . 119.0 ?
C25 C26 H26 . . 119.0 ?
N7 C27 C28 . . 124.7(9) ?
N7 C27 H27 . . 117.7 ?
C28 C27 H27 . . 117.7 ?
C29 C28 C27 . . 117.7(9) ?
C29 C28 H28 . . 121.2 ?
C27 C28 H28 . . 121.2 ?
C28 C29 C30 . . 119.9(9) ?
C28 C29 H29 . . 120.0 ?
C30 C29 H29 . . 120.0 ?
C29 C30 C31 . . 118.1(9) ?
C29 C30 C37 . . 123.3(10) ?
C31 C30 C37 . . 118.5(8) ?
N7 C31 C32 . . 118.0(7) ?
N7 C31 C30 . . 121.8(8) ?
C32 C31 C30 . . 120.2(8) ?
N8 C32 C31 . . 117.7(7) ?
N8 C32 C33 . . 121.8(8) ?
C31 C32 C33 . . 120.4(8) ?
C34 C33 C32 . . 118.4(9) ?
C34 C33 C38 . . 122.8(9) ?
C32 C33 C38 . . 118.9(9) ?
C35 C34 C33 . . 119.1(9) ?
C35 C34 H34 . . 120.5 ?
C33 C34 H34 . . 120.5 ?
C34 C35 C36 . . 119.3(9) ?
C34 C35 H35 . . 120.3 ?
C36 C35 H35 . . 120.3 ?
N8 C36 C35 . . 123.4(9) ?
N8 C36 H36 . . 118.3 ?
C35 C36 H36 . . 118.3 ?
C38 C37 C30 . . 121.2(9) ?
C38 C37 H37 . . 119.4 ?
C30 C37 H37 . . 119.4 ?
C37 C38 C33 . . 120.6(10) ?
C37 C38 H38 . . 119.7 ?
C33 C38 H38 . . 119.7 ?
O5 C39 H39A . . 109.5 ?
O5 C39 H39B . . 109.5 ?
H39A C39 H39B . . 109.5 ?
O5 C39 H39C . . 109.5 ?
H39A C39 H39C . . 109.5 ?
H39B C39 H39C . . 109.5 ?

loop_
_geom_bond_atom_site_label_1
_geom_bond_atom_site_label_2
_geom_bond_site_symmetry_2
_geom_bond_distance
_geom_bond_publ_flag
Co1 N8 . 2.170(7) y
Co1 N7 . 2.170(7) y
Co1 N1 . 2.217(6) y
Co1 N4 . 2.235(7) y
Co1 Cl1 . 2.401(2) y
Co1 Cl2 . 2.419(2) y
Cl3 C10 . 1.704(8) ?
Cl4 C12 . 1.740(9) ?
Cl5 C23 . 1.721(10) ?
Cl6 C25 . 1.736(11) ?
N1 C2 . 1.321(9) ?
N1 C6 . 1.325(10) ?
N2 C1 . 1.359(10) ?
N2 N3 . 1.368(8) y
N2 H2 . 0.8600 ?
N3 C7 . 1.273(10) ?
N4 C15 . 1.327(10) ?
N4 C19 . 1.344(10) ?
N5 C14 . 1.351(11) ?
N5 N6 . 1.389(9) y
N5 H5 . 0.8600 ?
N6 C20 . 1.293(11) ?
N7 C27 . 1.309(11) ?
N7 C31 . 1.358(10) ?
N8 C36 . 1.301(10) ?
N8 C32 . 1.360(10) ?
O1 C1 . 1.220(9) ?
O2 C9 . 1.344(9) ?
O2 H2A . 0.8200 ?
O3 C14 . 1.209(10) ?
O4 C22 . 1.329(11) ?
O4 H4 . 0.8200 ?
O5 C39 . 1.396(18) ?
O5 H5A . 0.8200 ?
C1 C4 . 1.528(11) ?
C2 C3 . 1.392(11) ?
C2 H2B . 0.9300 ?
C3 C4 . 1.378(10) ?
C3 H3 . 0.9300 ?
C4 C5 . 1.382(10) ?
C5 C6 . 1.370(10) ?
C5 H5B . 0.9300 ?
C6 H6 . 0.9300 ?
C7 C8 . 1.435(11) ?
C7 H7 . 0.9300 ?
C8 C13 . 1.383(11) ?
C8 C9 . 1.418(11) ?
C9 C10 . 1.408(11) ?
C10 C11 . 1.370(12) ?
C11 C12 . 1.382(13) ?
C11 H11 . 0.9300 ?
C12 C13 . 1.343(12) ?
C13 H13 . 0.9300 ?
C14 C17 . 1.501(11) ?
C15 C16 . 1.389(11) ?
C15 H15 . 0.9300 ?
C16 C17 . 1.378(11) ?
C16 H16 . 0.9300 ?
C17 C18 . 1.390(11) ?
C18 C19 . 1.376(11) ?
C18 H18 . 0.9300 ?
C19 H19 . 0.9300 ?
C20 C21 . 1.465(12) ?
C20 H20 . 0.9300 ?
C21 C26 . 1.345(13) ?
C21 C22 . 1.393(13) ?
C22 C23 . 1.407(12) ?
C23 C24 . 1.383(14) ?
C24 C25 . 1.321(14) ?
C24 H24 . 0.9300 ?
C25 C26 . 1.365(13) ?
C26 H26 . 0.9300 ?
C27 C28 . 1.393(12) ?
C27 H27 . 0.9300 ?
C28 C29 . 1.377(14) ?
C28 H28 . 0.9300 ?
C29 C30 . 1.382(12) ?
C29 H29 . 0.9300 ?
C30 C31 . 1.413(11) ?
C30 C37 . 1.426(12) ?
C31 C32 . 1.412(11) ?
C32 C33 . 1.412(11) ?
C33 C34 . 1.386(12) ?
C33 C38 . 1.424(12) ?
C34 C35 . 1.350(12) ?
C34 H34 . 0.9300 ?
C35 C36 . 1.411(12) ?
C35 H35 . 0.9300 ?
C36 H36 . 0.9300 ?
C37 C38 . 1.374(14) ?
C37 H37 . 0.9300 ?
C38 H38 . 0.9300 ?
C39 H39A . 0.9600 ?
C39 H39B . 0.9600 ?
C39 H39C . 0.9600 ?

loop_
_geom_hbond_atom_site_label_D
_geom_hbond_atom_site_label_H
_geom_hbond_atom_site_label_A
_geom_hbond_site_symmetry_A
_geom_hbond_distance_DH
_geom_hbond_distance_HA
_geom_hbond_distance_DA
_geom_hbond_angle_DHA
N2 H2 Cl1 2_564 0.86 2.56 3.280(7) 142.1
N5 H5 O5 . 0.86 1.91 2.739(11) 161.6
O2 H2A N3 . 0.82 1.85 2.562(8) 145.3
O4 H4 N6 . 0.82 1.88 2.592(9) 145.4
O5 H5A Cl2 2_565 0.82 2.24 3.052(9) 170.9

loop_
_geom_torsion_atom_site_label_1
_geom_torsion_atom_site_label_2
_geom_torsion_atom_site_label_3
_geom_torsion_atom_site_label_4
_geom_torsion_site_symmetry_1
_geom_torsion_site_symmetry_2
_geom_torsion_site_symmetry_3
_geom_torsion_site_symmetry_4
_geom_torsion
_geom_torsion_publ_flag
N8 Co1 N1 C2 . . . . -126.7(6) ?
N7 Co1 N1 C2 . . . . -50.5(6) ?
N4 Co1 N1 C2 . . . . -138(2) ?
Cl1 Co1 N1 C2 . . . . 137.5(6) ?
Cl2 Co1 N1 C2 . . . . 40.1(6) ?
N8 Co1 N1 C6 . . . . 51.9(6) ?
N7 Co1 N1 C6 . . . . 128.1(6) ?
N4 Co1 N1 C6 . . . . 40(3) ?
Cl1 Co1 N1 C6 . . . . -43.9(6) ?
Cl2 Co1 N1 C6 . . . . -141.3(6) ?
C1 N2 N3 C7 . . . . 178.4(7) ?
N8 Co1 N4 C15 . . . . 136.9(7) ?
N7 Co1 N4 C15 . . . . 60.5(7) ?
N1 Co1 N4 C15 . . . . 148(2) ?
Cl1 Co1 N4 C15 . . . . -127.2(6) ?
Cl2 Co1 N4 C15 . . . . -29.9(6) ?
N8 Co1 N4 C19 . . . . -48.3(6) ?
N7 Co1 N4 C19 . . . . -124.7(6) ?
N1 Co1 N4 C19 . . . . -37(3) ?
Cl1 Co1 N4 C19 . . . . 47.6(6) ?
Cl2 Co1 N4 C19 . . . . 145.0(6) ?
C14 N5 N6 C20 . . . . -170.0(8) ?
N8 Co1 N7 C27 . . . . 179.8(8) ?
N1 Co1 N7 C27 . . . . 93.3(7) ?
N4 Co1 N7 C27 . . . . -92.3(7) ?
Cl1 Co1 N7 C27 . . . . -164.0(10) ?
Cl2 Co1 N7 C27 . . . . -0.6(7) ?
N8 Co1 N7 C31 . . . . -3.9(5) ?
N1 Co1 N7 C31 . . . . -90.4(5) ?
N4 Co1 N7 C31 . . . . 84.0(6) ?
Cl1 Co1 N7 C31 . . . . 12.3(17) ?
Cl2 Co1 N7 C31 . . . . 175.6(5) ?
N7 Co1 N8 C36 . . . . -175.4(7) ?
N1 Co1 N8 C36 . . . . -82.8(7) ?
N4 Co1 N8 C36 . . . . 96.1(7) ?
Cl1 Co1 N8 C36 . . . . 6.9(7) ?
Cl2 Co1 N8 C36 . . . . -177.2(6) ?
N7 Co1 N8 C32 . . . . 3.5(5) ?
N1 Co1 N8 C32 . . . . 96.0(5) ?
N4 Co1 N8 C32 . . . . -85.1(5) ?
Cl1 Co1 N8 C32 . . . . -174.2(5) ?
Cl2 Co1 N8 C32 . . . . 1.6(11) ?
N3 N2 C1 O1 . . . . -3.2(11) ?
N3 N2 C1 C4 . . . . 179.1(6) ?
C6 N1 C2 C3 . . . . -2.0(12) ?
Co1 N1 C2 C3 . . . . 176.7(7) ?
N1 C2 C3 C4 . . . . -0.5(14) ?
C2 C3 C4 C5 . . . . 1.7(13) ?
C2 C3 C4 C1 . . . . -179.2(7) ?
O1 C1 C4 C3 . . . . -5.7(12) ?
N2 C1 C4 C3 . . . . 172.0(8) ?
O1 C1 C4 C5 . . . . 173.3(8) ?
N2 C1 C4 C5 . . . . -9.0(11) ?
C3 C4 C5 C6 . . . . -0.5(12) ?
C1 C4 C5 C6 . . . . -179.5(7) ?
C2 N1 C6 C5 . . . . 3.4(12) ?
Co1 N1 C6 C5 . . . . -175.3(6) ?
C4 C5 C6 N1 . . . . -2.1(12) ?
N2 N3 C7 C8 . . . . 178.5(7) ?
N3 C7 C8 C13 . . . . -179.8(9) ?
N3 C7 C8 C9 . . . . -1.9(12) ?
C13 C8 C9 O2 . . . . -179.8(8) ?
C7 C8 C9 O2 . . . . 2.3(12) ?
C13 C8 C9 C10 . . . . 1.5(12) ?
C7 C8 C9 C10 . . . . -176.5(7) ?
O2 C9 C10 C11 . . . . 179.7(8) ?
C8 C9 C10 C11 . . . . -1.5(12) ?
O2 C9 C10 Cl3 . . . . 0.1(11) ?
C8 C9 C10 Cl3 . . . . 178.9(6) ?
C9 C10 C11 C12 . . . . 0.2(13) ?
Cl3 C10 C11 C12 . . . . 179.7(7) ?
C10 C11 C12 C13 . . . . 1.3(14) ?
C10 C11 C12 Cl4 . . . . -178.3(7) ?
C11 C12 C13 C8 . . . . -1.3(15) ?
Cl4 C12 C13 C8 . . . . 178.3(7) ?
C9 C8 C13 C12 . . . . -0.1(14) ?
C7 C8 C13 C12 . . . . 177.8(8) ?
N6 N5 C14 O3 . . . . 4.1(14) ?
N6 N5 C14 C17 . . . . -177.0(7) ?
C19 N4 C15 C16 . . . . 1.3(13) ?
Co1 N4 C15 C16 . . . . 176.3(7) ?
N4 C15 C16 C17 . . . . -2.7(14) ?
C15 C16 C17 C18 . . . . 2.2(13) ?
C15 C16 C17 C14 . . . . -177.8(8) ?
O3 C14 C17 C16 . . . . -178.4(9) ?
N5 C14 C17 C16 . . . . 2.6(13) ?
O3 C14 C17 C18 . . . . 1.6(13) ?
N5 C14 C17 C18 . . . . -177.4(8) ?
C16 C17 C18 C19 . . . . -0.6(13) ?
C14 C17 C18 C19 . . . . 179.4(8) ?
C15 N4 C19 C18 . . . . 0.4(13) ?
Co1 N4 C19 C18 . . . . -174.7(7) ?
C17 C18 C19 N4 . . . . -0.7(14) ?
N5 N6 C20 C21 . . . . 179.9(7) ?
N6 C20 C21 C26 . . . . -179.7(9) ?
N6 C20 C21 C22 . . . . 2.0(13) ?
C26 C21 C22 O4 . . . . -175.7(9) ?
C20 C21 C22 O4 . . . . 2.5(14) ?
C26 C21 C22 C23 . . . . 1.5(13) ?
C20 C21 C22 C23 . . . . 179.7(8) ?
O4 C22 C23 C24 . . . . 176.4(9) ?
C21 C22 C23 C24 . . . . -0.8(13) ?
O4 C22 C23 Cl5 . . . . -4.0(12) ?
C21 C22 C23 Cl5 . . . . 178.8(6) ?
C22 C23 C24 C25 . . . . -0.8(14) ?
Cl5 C23 C24 C25 . . . . 179.6(7) ?
C23 C24 C25 C26 . . . . 1.9(15) ?
C23 C24 C25 Cl6 . . . . -176.6(7) ?
C22 C21 C26 C25 . . . . -0.5(13) ?
C20 C21 C26 C25 . . . . -178.7(8) ?
C24 C25 C26 C21 . . . . -1.2(14) ?
Cl6 C25 C26 C21 . . . . 177.2(7) ?
C31 N7 C27 C28 . . . . 2.1(13) ?
Co1 N7 C27 C28 . . . . 178.3(7) ?
N7 C27 C28 C29 . . . . -0.6(15) ?
C27 C28 C29 C30 . . . . -1.2(14) ?
C28 C29 C30 C31 . . . . 1.3(13) ?
C28 C29 C30 C37 . . . . -176.2(9) ?
C27 N7 C31 C32 . . . . -179.4(7) ?
Co1 N7 C31 C32 . . . . 3.9(9) ?
C27 N7 C31 C30 . . . . -2.0(12) ?
Co1 N7 C31 C30 . . . . -178.7(6) ?
C29 C30 C31 N7 . . . . 0.3(12) ?
C37 C30 C31 N7 . . . . 177.9(8) ?
C29 C30 C31 C32 . . . . 177.6(7) ?
C37 C30 C31 C32 . . . . -4.8(12) ?
C36 N8 C32 C31 . . . . 176.3(7) ?
Co1 N8 C32 C31 . . . . -2.7(9) ?
C36 N8 C32 C33 . . . . -4.4(11) ?
Co1 N8 C32 C33 . . . . 176.6(6) ?
N7 C31 C32 N8 . . . . -0.9(11) ?
C30 C31 C32 N8 . . . . -178.3(7) ?
N7 C31 C32 C33 . . . . 179.8(7) ?
C30 C31 C32 C33 . . . . 2.4(12) ?
N8 C32 C33 C34 . . . . 2.3(12) ?
C31 C32 C33 C34 . . . . -178.4(8) ?
N8 C32 C33 C38 . . . . -178.6(8) ?
C31 C32 C33 C38 . . . . 0.7(12) ?
C32 C33 C34 C35 . . . . 1.2(13) ?
C38 C33 C34 C35 . . . . -177.8(9) ?
C33 C34 C35 C36 . . . . -2.5(14) ?
C32 N8 C36 C35 . . . . 3.1(12) ?
Co1 N8 C36 C35 . . . . -178.1(6) ?
C34 C35 C36 N8 . . . . 0.3(14) ?
C29 C30 C37 C38 . . . . -178.3(9) ?
C31 C30 C37 C38 . . . . 4.3(14) ?
C30 C37 C38 C33 . . . . -1.3(15) ?
C34 C33 C38 C37 . . . . 177.8(9) ?
C32 C33 C38 C37 . . . . -1.2(14) ?
